data_1574282
loop_
_publ_author_name
'Yin, Jinlin'
'He, Yani'
'Sun, Chen'
'Jiang, Yilin'
'Fei, Honghan'

_publ_section_title
;
 Coordination-driven assembly of a ferrocene-functionalized lead iodide
 framework with enhanced stability and charge transfer for photocatalytic
 CO2-to-CH3OH conversion
;
_journal_issue 19
_journal_name_full 'Chemical Science'
_journal_page_first 8327
_journal_page_last 8337
_journal_paper_doi 10.1039/D4SC08216H
_journal_volume 16
_journal_year 2025
_chemical_formula_moiety '0.5(C24 H16 Fe2 I4 O10 Pb6)'
_chemical_formula_sum 'C12 H8 Fe I2 O5 Pb3'
_chemical_formula_weight 1163.40
_space_group_crystal_system orthorhombic
_space_group_IT_number 64
_space_group_name_Hall '-C 2ac 2'
_space_group_name_H-M_alt 'C m c e'
_atom_sites_solution_hydrogens geom
_audit_creation_date 2022-11-04
_audit_creation_method
;
Olex2 1.3
(compiled 2020.11.12 svn.r5f609507 for OlexSys, GUI svn.r6272)
;
_audit_update_record
;
2022-11-11 deposited with the CCDC.	2025-03-31 downloaded from the CCDC.
;
_cell_angle_alpha 90
_cell_angle_beta 90
_cell_angle_gamma 90
_cell_formula_units_Z 8
_cell_length_a 18.3688(7)
_cell_length_b 10.6562(7)
_cell_length_c 21.9752(8)
_cell_measurement_reflns_used 9902
_cell_measurement_temperature 297.0
_cell_measurement_theta_max 21.22
_cell_measurement_theta_min 2.88
_cell_volume 4301.5(4)
_computing_molecular_graphics 'Olex2 1.3 (Dolomanov et al., 2009)'
_computing_publication_material 'Olex2 1.3 (Dolomanov et al., 2009)'
_computing_structure_refinement 'SHELXL 2018/3 (Sheldrick, 2015)'
_computing_structure_solution 'SHELXT 2014/5 (Sheldrick, 2014)'
_diffrn_ambient_temperature 297.0
_diffrn_measured_fraction_theta_full 0.978
_diffrn_measured_fraction_theta_max 0.978
_diffrn_measurement_device_type 'Bruker APEX-II CCD'
_diffrn_measurement_method '\f and \w scans'
_diffrn_radiation_type MoK\a
_diffrn_radiation_wavelength 0.71073
_diffrn_reflns_av_R_equivalents 0.1154
_diffrn_reflns_av_unetI/netI 0.0369
_diffrn_reflns_Laue_measured_fraction_full 0.978
_diffrn_reflns_Laue_measured_fraction_max 0.978
_diffrn_reflns_limit_h_max 18
_diffrn_reflns_limit_h_min -18
_diffrn_reflns_limit_k_max 10
_diffrn_reflns_limit_k_min -10
_diffrn_reflns_limit_l_max 22
_diffrn_reflns_limit_l_min -22
_diffrn_reflns_number 26419
_diffrn_reflns_point_group_measured_fraction_full 0.978
_diffrn_reflns_point_group_measured_fraction_max 0.978
_diffrn_reflns_theta_full 21.276
_diffrn_reflns_theta_max 21.276
_diffrn_reflns_theta_min 2.885
_exptl_absorpt_coefficient_mu 26.959
_exptl_absorpt_correction_type none
_exptl_crystal_colour 'clear blackish black'
_exptl_crystal_colour_lustre clear
_exptl_crystal_colour_modifier blackish
_exptl_crystal_colour_primary black
_exptl_crystal_density_diffrn 3.593
_exptl_crystal_description block
_exptl_crystal_F_000 3984
_exptl_crystal_size_max 0.12
_exptl_crystal_size_mid 0.11
_exptl_crystal_size_min 0.11
_refine_diff_density_max 2.916
_refine_diff_density_min -2.990
_refine_diff_density_rms 0.614
_refine_ls_extinction_method none
_refine_ls_goodness_of_fit_ref 1.116
_refine_ls_hydrogen_treatment constr
_refine_ls_matrix_type full
_refine_ls_number_parameters 124
_refine_ls_number_reflns 1226
_refine_ls_number_restraints 137
_refine_ls_restrained_S_all 1.060
_refine_ls_R_factor_all 0.1418
_refine_ls_R_factor_gt 0.1395
_refine_ls_shift/su_max 0.000
_refine_ls_shift/su_mean 0.000
_refine_ls_structure_factor_coef Fsqd
_refine_ls_weighting_details 'w=1/[\s^2^(Fo^2^)+5561.5684P] where P=(Fo^2^+2Fc^2^)/3'
_refine_ls_weighting_scheme calc
_refine_ls_wR_factor_gt 0.3051
_refine_ls_wR_factor_ref 0.3058
_reflns_Friedel_coverage 0.000
_reflns_number_gt 1169
_reflns_number_total 1226
_reflns_threshold_expression 'I > 2\s(I)'
_cod_data_source_file d4sc08216h2.cif
_cod_data_source_block 111_a
_cod_depositor_comments 'Adding full bibliography for 1574282.cif.'
_cod_original_sg_symbol_Hall '-C 2bc 2'
_cod_database_code 1574282
_shelx_shelxl_version_number 2018/3
_shelx_space_group_comment
;
The symmetry employed for this shelxl refinement is uniquely defined
by the following loop, which should always be used as a source of
symmetry information in preference to the above space-group names.
They are only intended as comments.
;
_shelx_estimated_absorpt_t_max 0.155
_shelx_estimated_absorpt_t_min 0.140
_olex2_refinement_description
;
1. Fixed Uiso
 At 1.2 times of:
  All C(H) groups
2. Restrained distances
 C6-C1
 1.4 with sigma of 0.01
 C006-C009
 1.4 with sigma of 0.001
 Fe04-C18 \\sim Fe04-C18_$1 \\sim Fe04-C2_$1 \\sim Fe04-C1 \\sim Fe04-C2
 with sigma of 0.02
 Fe04-C00B \\sim Fe04-C7 \\sim Fe04-C7_$1 \\sim Fe04-C00B_$1 \\sim Fe04-C009
 with sigma of 0.02
 C00B-C009 \\sim C7-C00B
 with sigma of 0.02
 C2-C1 \\sim C2-C18
 with sigma of 0.02
 Pb02-I1A \\sim Pb02-I1B
 with sigma of 0.02
3. Uiso/Uaniso restraints and constraints
C6 \\sim O2 \\sim O2: within 2A with sigma of 0.01 and sigma for terminal atoms
of 0.02 within 2A
O00D \\sim O00D \\sim C006: within 2A with sigma of 0.01 and sigma for terminal
atoms of 0.02 within 2A
I1B \\sim I1A: within 2A with sigma of 0.01 and sigma for terminal atoms of
0.02 within 2A
Uanis(C006) \\sim Ueq, Uanis(O00D) \\sim Ueq, Uanis(O2) \\sim Ueq, Uanis(C6)
\\sim Ueq, Uanis(O2) \\sim Ueq: with sigma of 0.001 and sigma for terminal
atoms of 0.002
Uanis(C006) \\sim Ueq: with sigma of 0.001 and sigma for terminal atoms of 0.002
4. Rigid body (RIGU) restrains
 O2, C6, O2, C1
 with sigma for 1-2 distances of 0.001 and sigma for 1-3 distances of 0.002
 Fe04, C009, C00B, C00B, C7, C7, C2, C2, C18, C18, C1
 with sigma for 1-2 distances of 0.001 and sigma for 1-3 distances of 0.002
 C1
 with sigma for 1-2 distances of 0.001 and sigma for 1-3 distances of 0.002
 I1A, Pb02
 with sigma for 1-2 distances of 0.001 and sigma for 1-3 distances of 0.002
 I1B, Pb02
 with sigma for 1-2 distances of 0.001 and sigma for 1-3 distances of 0.002
5. Others
 Sof(I1B)=1-FVAR(1)
 Sof(I1A)=FVAR(1)
6.a Ternary CH refined with riding coordinates:
 C00B(H00B), C7(H7), C2(H2), C18(H18)
;
_olex2_submission_special_instructions 'No special instructions were received'

loop_
_space_group_symop_operation_xyz
'x, y, z'
'-x, -y+1/2, z+1/2'
'-x, y+1/2, -z+1/2'
'x, -y, -z'
'x+1/2, y+1/2, z'
'-x+1/2, -y+1, z+1/2'
'-x+1/2, y+1, -z+1/2'
'x+1/2, -y+1/2, -z'
'-x, -y, -z'
'x, y-1/2, -z-1/2'
'x, -y-1/2, z-1/2'
'-x, y, z'
'-x+1/2, -y+1/2, -z'
'x+1/2, y, -z-1/2'
'x+1/2, -y, z-1/2'
'-x+1/2, y+1/2, z'

loop_
_atom_site_label
_atom_site_type_symbol
_atom_site_fract_x
_atom_site_fract_y
_atom_site_fract_z
_atom_site_U_iso_or_equiv
_atom_site_adp_type
_atom_site_occupancy
_atom_site_site_symmetry_order
_atom_site_calc_flag
_atom_site_refinement_flags_posn
_atom_site_refinement_flags_adp
_atom_site_refinement_flags_occupancy
_atom_site_disorder_assembly
_atom_site_disorder_group
Pb01 Pb 0.500000 0.6083(3) 0.56347(16) 0.0446(12) Uani 1 2 d S T P . .
Pb02 Pb 0.34681(19) 0.3635(3) 0.55164(16) 0.0677(12) Uani 1 1 d D . . . .
Fe04 Fe 0.500000 0.0804(12) 0.6678(6) 0.052(4) Uani 1 2 d DS T P . .
O005 O 0.420(4) 0.500000 0.500000 0.045(16) Uani 1 2 d S T P A .
C006 C 0.500000 0.165(4) 0.536(2) 0.063(12) Uani 1 2 d DS TU P . .
C009 C 0.500000 0.062(4) 0.5758(16) 0.063(11) Uani 1 2 d DS T P . .
C00B C 0.442(4) 0.006(5) 0.5982(17) 0.062(11) Uani 1 1 d D . . . .
H00B H 0.391672 0.031551 0.588411 0.075 Uiso 1 1 calc R U . . .
O00D O 0.441(3) 0.221(5) 0.520(2) 0.065(11) Uani 1 1 d . U . . .
C7 C 0.457(4) -0.084(4) 0.638(3) 0.065(12) Uani 1 1 d D . . . .
H7 H 0.423546 -0.141220 0.658973 0.078 Uiso 1 1 calc R U . . .
I1B I 0.254(5) 0.408(8) 0.427(3) 0.121(8) Uani 0.15(3) 1 d D U P A 2
C2 C 0.442(4) 0.205(5) 0.718(3) 0.069(11) Uani 1 1 d D . . . .
H2 H 0.391340 0.224917 0.709937 0.083 Uiso 1 1 calc R U . . .
C1 C 0.500000 0.267(5) 0.688(5) 0.080(10) Uani 1 2 d DS T P . .
C18 C 0.463(4) 0.102(7) 0.754(2) 0.078(12) Uani 1 1 d D . . . .
H18 H 0.431205 0.045274 0.776823 0.093 Uiso 1 1 calc R U . . .
O2 O 0.427(3) 0.404(6) 0.627(3) 0.086(10) Uani 1 1 d . U . . .
C6 C 0.500000 0.371(10) 0.650(5) 0.085(10) Uani 1 2 d DS TU P . .
I1A I 0.2956(8) 0.3508(12) 0.4088(5) 0.116(5) Uani 0.85(3) 1 d D U P A 1

loop_
_atom_site_aniso_label
_atom_site_aniso_U_11
_atom_site_aniso_U_22
_atom_site_aniso_U_33
_atom_site_aniso_U_23
_atom_site_aniso_U_13
_atom_site_aniso_U_12
Pb01 0.084(3) 0.0253(19) 0.0242(19) -0.0028(15) 0.000 0.000
Pb02 0.069(2) 0.0479(18) 0.086(2) 0.0174(16) 0.0119(19) -0.0082(16)
Fe04 0.099(11) 0.032(7) 0.025(7) 0.007(6) 0.000 0.000
O005 0.08(5) 0.01(3) 0.04(4) 0.00(3) 0.000 0.000
C006 0.063(12) 0.063(12) 0.063(12) 0.0000(10) 0.000 0.000
C009 0.11(2) 0.03(2) 0.045(16) 0.011(10) 0.000 0.000
C00B 0.11(2) 0.046(16) 0.032(14) 0.015(11) -0.006(11) -0.004(11)
O00D 0.065(11) 0.065(11) 0.065(11) 0.0000(10) 0.0000(10) 0.0000(10)
C7 0.12(3) 0.051(14) 0.030(17) 0.016(11) -0.001(16) 0.003(12)
I1B 0.108(14) 0.107(13) 0.147(12) 0.043(12) -0.041(12) -0.048(12)
C2 0.09(2) 0.072(12) 0.047(15) -0.007(9) -0.018(12) 0.003(10)
C1 0.102(18) 0.071(11) 0.068(13) -0.015(9) 0.000 0.000
C18 0.11(3) 0.080(16) 0.045(15) -0.004(11) -0.012(14) 0.01(2)
O2 0.086(10) 0.086(10) 0.086(10) -0.0001(10) 0.0000(10) 0.0000(10)
C6 0.085(10) 0.085(10) 0.085(10) 0.0002(10) 0.000 0.000
I1A 0.103(10) 0.102(8) 0.144(8) 0.045(6) -0.048(7) -0.054(8)

loop_
_atom_type_symbol
_atom_type_description
_atom_type_scat_dispersion_real
_atom_type_scat_dispersion_imag
_atom_type_scat_source
C C 0.0033 0.0016 'International Tables Vol C Tables 4.2.6.8 and 6.1.1.4'
H H 0.0000 0.0000 'International Tables Vol C Tables 4.2.6.8 and 6.1.1.4'
Fe Fe 0.3463 0.8444 'International Tables Vol C Tables 4.2.6.8 and 6.1.1.4'
I I -0.4742 1.8119 'International Tables Vol C Tables 4.2.6.8 and 6.1.1.4'
O O 0.0106 0.0060 'International Tables Vol C Tables 4.2.6.8 and 6.1.1.4'
Pb Pb -3.3944 10.1111 'International Tables Vol C Tables 4.2.6.8 and 6.1.1.4'

loop_
_geom_angle_atom_site_label_1
_geom_angle_atom_site_label_2
_geom_angle_atom_site_label_3
_geom_angle
_geom_angle_site_symmetry_1
_geom_angle_site_symmetry_3
_geom_angle_publ_flag
O005 Pb01 Pb01 38.9(13) 9_666 9_666 ?
O005 Pb01 Pb01 38.9(13) . 9_666 ?
O005 Pb01 O005 78(3) 9_666 . ?
O005 Pb02 Pb02 36.2(14) . 4_566 ?
O005 Pb02 O00D 80.1(16) . . ?
O005 Pb02 I1B 78.5(16) . . ?
O005 Pb02 I1B 84.1(16) . 4_566 ?
O005 Pb02 I1A 73.3(8) . 4_566 ?
O005 Pb02 I1A 73.8(8) . . ?
O00D Pb02 Pb02 108.5(12) . 4_566 ?
O00D Pb02 I1B 164.3(16) . 4_566 ?
O00D Pb02 I1B 103(2) . . ?
O00D Pb02 I1A 84.5(12) . . ?
O00D Pb02 I1A 149.4(12) . 4_566 ?
I1B Pb02 I1B 73(4) 4_566 . ?
I1B Pb02 I1A 86(2) . 4_566 ?
I1B Pb02 I1A 19(2) 4_566 4_566 ?
O2 Pb02 Pb02 107.4(15) . 4_566 ?
O2 Pb02 O005 81.7(18) . . ?
O2 Pb02 O00D 82.0(19) . . ?
O2 Pb02 I1B 96(3) . 4_566 ?
O2 Pb02 I1B 158.3(19) . . ?
O2 Pb02 I1A 79.4(16) . 4_566 ?
O2 Pb02 I1A 153.7(15) . . ?
I1A Pb02 Pb02 55.60(17) 4_566 4_566 ?
I1A Pb02 Pb02 56.2(2) . 4_566 ?
I1A Pb02 I1A 102.0(5) . 4_566 ?
C009 Fe04 C00B 38.1(14) . . ?
C009 Fe04 C00B 38.1(14) . 12_655 ?
C009 Fe04 C7 66(2) . 12_655 ?
C009 Fe04 C7 66(2) . . ?
C009 Fe04 C2 127(2) . 12_655 ?
C009 Fe04 C2 127(2) . . ?
C009 Fe04 C1 108(3) . . ?
C00B Fe04 C00B 64(4) . 12_655 ?
C00B Fe04 C7 68(3) . 12_655 ?
C00B Fe04 C7 38.0(15) 12_655 12_655 ?
C00B Fe04 C7 68(3) 12_655 . ?
C00B Fe04 C7 38.0(15) . . ?
C00B Fe04 C1 123(3) . . ?
C00B Fe04 C1 123(3) 12_655 . ?
C7 Fe04 C7 46(4) . 12_655 ?
C7 Fe04 C1 156(2) . . ?
C7 Fe04 C1 156(2) 12_655 . ?
C2 Fe04 C00B 161(2) . 12_655 ?
C2 Fe04 C00B 113(3) . . ?
C2 Fe04 C00B 113(3) 12_655 12_655 ?
C2 Fe04 C00B 161(2) 12_655 . ?
C2 Fe04 C7 161(2) . 12_655 ?
C2 Fe04 C7 161(2) 12_655 . ?
C2 Fe04 C7 123(3) 12_655 12_655 ?
C2 Fe04 C7 123(3) . . ?
C2 Fe04 C2 63(4) 12_655 . ?
C2 Fe04 C1 40.4(17) 12_655 . ?
C2 Fe04 C1 40.4(17) . . ?
C18 Fe04 C009 161(2) 12_655 . ?
C18 Fe04 C009 161(2) . . ?
C18 Fe04 C00B 125(3) . . ?
C18 Fe04 C00B 158(2) 12_655 . ?
C18 Fe04 C00B 125(3) 12_655 12_655 ?
C18 Fe04 C00B 158(2) . 12_655 ?
C18 Fe04 C7 106(3) 12_655 12_655 ?
C18 Fe04 C7 106(3) . . ?
C18 Fe04 C7 122(3) 12_655 . ?
C18 Fe04 C7 122(3) . 12_655 ?
C18 Fe04 C2 65(3) . 12_655 ?
C18 Fe04 C2 65(3) 12_655 . ?
C18 Fe04 C2 40.5(17) . . ?
C18 Fe04 C2 40.5(17) 12_655 12_655 ?
C18 Fe04 C1 71(4) 12_655 . ?
C18 Fe04 C1 71(4) . . ?
C18 Fe04 C18 39(4) 12_655 . ?
Pb01 O005 Pb01 102(3) 9_666 . ?
Pb02 O005 Pb01 110.69(15) 4_566 . ?
Pb02 O005 Pb01 112.92(16) . . ?
Pb02 O005 Pb01 112.92(16) 4_566 9_666 ?
Pb02 O005 Pb01 110.69(15) . 9_666 ?
Pb02 O005 Pb02 108(3) . 4_566 ?
O00D C006 C009 123(3) 12_655 . ?
O00D C006 C009 123(3) . . ?
O00D C006 O00D 114(5) 12_655 . ?
C006 C009 Fe04 123(3) . . ?
C00B C009 Fe04 71.0(10) . . ?
C00B C009 Fe04 71.0(10) 12_655 . ?
C00B C009 C006 126(3) . . ?
C00B C009 C006 126(3) 12_655 . ?
C00B C009 C00B 108(6) . 12_655 ?
Fe04 C00B H00B 123.2 . . ?
C009 C00B Fe04 70.9(11) . . ?
C009 C00B H00B 123.2 . . ?
C7 C00B Fe04 71.0(10) . . ?
C7 C00B C009 113(6) . . ?
C7 C00B H00B 123.2 . . ?
C006 O00D Pb02 145(4) . . ?
Fe04 C7 H7 128.7 . . ?
C00B C7 Fe04 70.9(9) . . ?
C00B C7 C7 102(4) . 12_655 ?
C00B C7 H7 128.7 . . ?
C7 C7 Fe04 67(2) 12_655 . ?
C7 C7 H7 128.7 12_655 . ?
Pb02 I1B Pb02 72.1(8) 4_566 . ?
Fe04 C2 H2 122.2 . . ?
C1 C2 Fe04 69.9(11) . . ?
C1 C2 H2 122.2 . . ?
C1 C2 C18 115(6) . . ?
C18 C2 Fe04 69.7(10) . . ?
C18 C2 H2 122.2 . . ?
C2 C1 Fe04 69.7(11) 12_655 . ?
C2 C1 Fe04 69.7(11) . . ?
C2 C1 C2 98(7) 12_655 . ?
C6 C1 Fe04 130(8) . . ?
C6 C1 C2 131(3) . 12_655 ?
C6 C1 C2 131(3) . . ?
Fe04 C18 H18 127.0 . . ?
C2 C18 Fe04 69.8(10) . . ?
C2 C18 H18 127.0 . . ?
C18 C18 Fe04 71(2) 12_655 . ?
C18 C18 C2 106(4) 12_655 . ?
C18 C18 H18 127.0 12_655 . ?
C6 O2 Pb02 143(7) . . ?
C1 C6 O2 113(4) . . ?
C1 C6 O2 113(4) . 12_655 ?
O2 C6 O2 131(8) . 12_655 ?
Pb02 I1A Pb02 68.2(2) . 4_566 ?

loop_
_geom_bond_atom_site_label_1
_geom_bond_atom_site_label_2
_geom_bond_distance
_geom_bond_site_symmetry_2
_geom_bond_publ_flag
Pb01 Pb01 3.621(7) 9_666 ?
Pb01 O005 2.33(4) 9_666 ?
Pb01 O005 2.33(4) . ?
Pb02 Pb02 3.690(6) 4_566 ?
Pb02 O005 2.29(4) . ?
Pb02 O00D 2.41(5) . ?
Pb02 I1B 3.01(6) 4_566 ?
Pb02 I1B 3.26(2) . ?
Pb02 O2 2.25(6) . ?
Pb02 I1A 3.280(10) . ?
Pb02 I1A 3.304(12) 4_566 ?
Fe04 C009 2.03(4) . ?
Fe04 C00B 2.03(4) . ?
Fe04 C00B 2.03(4) 12_655 ?
Fe04 C7 2.03(4) 12_655 ?
Fe04 C7 2.03(4) . ?
Fe04 C2 2.03(5) 12_655 ?
Fe04 C2 2.03(5) . ?
Fe04 C1 2.03(5) . ?
Fe04 C18 2.03(5) 12_655 ?
Fe04 C18 2.03(5) . ?
C006 C009 1.4000(11) . ?
C006 O00D 1.28(5) 12_655 ?
C006 O00D 1.28(5) . ?
C009 C00B 1.33(5) 12_655 ?
C009 C00B 1.33(5) . ?
C00B H00B 0.9800 . ?
C00B C7 1.33(5) . ?
C7 C7 1.58(15) 12_655 ?
C7 H7 0.9800 . ?
C2 H2 0.9800 . ?
C2 C1 1.41(7) . ?
C2 C18 1.41(7) . ?
C1 C6 1.400(11) . ?
C18 C18 1.35(15) 12_655 ?
C18 H18 0.9800 . ?
O2 C6 1.48(7) . ?

loop_
_geom_torsion_atom_site_label_1
_geom_torsion_atom_site_label_2
_geom_torsion_atom_site_label_3
_geom_torsion_atom_site_label_4
_geom_torsion
_geom_torsion_site_symmetry_1
_geom_torsion_site_symmetry_2
_geom_torsion_site_symmetry_3
_geom_torsion_site_symmetry_4
_geom_torsion_publ_flag
Pb02 O2 C6 C1 -88(10) . . . . ?
Pb02 O2 C6 O2 73(16) . . . 12_655 ?
Fe04 C009 C00B C7 -58(3) . . . . ?
Fe04 C00B C7 C7 -60.2(17) . . . 12_655 ?
Fe04 C2 C1 C2 -65(3) . . . 12_655 ?
Fe04 C2 C1 C6 125(11) . . . . ?
Fe04 C2 C18 C18 61.9(18) . . . 12_655 ?
Fe04 C1 C6 O2 82(9) . . . . ?
Fe04 C1 C6 O2 -82(9) . . . 12_655 ?
C006 C009 C00B Fe04 -118(4) . . . . ?
C006 C009 C00B C7 -176(4) . . . . ?
C009 C006 O00D Pb02 74(8) . . . . ?
C009 C00B C7 Fe04 58(3) . . . . ?
C009 C00B C7 C7 -2(4) . . . 12_655 ?
C00B C009 C00B Fe04 62(4) 12_655 . . . ?
C00B C009 C00B C7 3(7) 12_655 . . . ?
O00D C006 C009 Fe04 85(5) 12_655 . . . ?
O00D C006 C009 Fe04 -85(5) . . . . ?
O00D C006 C009 C00B -174(5) . . . 12_655 ?
O00D C006 C009 C00B 174(5) 12_655 . . . ?
O00D C006 C009 C00B 5(8) . . . . ?
O00D C006 C009 C00B -5(8) 12_655 . . 12_655 ?
O00D C006 O00D Pb02 -96(7) 12_655 . . . ?
C2 C1 C6 O2 -179(7) . . . 12_655 ?
C2 C1 C6 O2 15(16) 12_655 . . 12_655 ?
C2 C1 C6 O2 -15(16) . . . . ?
C2 C1 C6 O2 179(7) 12_655 . . . ?
C1 C2 C18 Fe04 -55(4) . . . . ?
C1 C2 C18 C18 7(5) . . . 12_655 ?
C18 C2 C1 Fe04 55(4) . . . . ?
C18 C2 C1 C2 -10(7) . . . 12_655 ?
C18 C2 C1 C6 -180(9) . . . . ?
